data_1529292
loop_
_publ_author_name
'Yamamura, Masaki'
'Hongo, Daigo'
'Nabeshima, Tatsuya'

_publ_section_title
;
 Twofold fused concave hosts containing two phosphorus atoms: modules for
 the sandwich-type encapsulation of fullerenes in variable cavities
;
_journal_issue 11
_journal_name_full 'Chem. Sci.'
_journal_page_first 6373
_journal_paper_doi 10.1039/C5SC02224J
_journal_volume 6
_journal_year 2015
_chemical_formula_sum 'C166 H100 Cl12 O12 P4'
_chemical_formula_weight 2835.73
_space_group_crystal_system monoclinic
_space_group_IT_number 15
_space_group_name_Hall '-C 2yc'
_space_group_name_H-M_alt 'C 1 2/c 1'
_symmetry_space_group_name_Hall '-C 2yc'
_symmetry_space_group_name_H-M 'C 1 2/c 1'
_atom_sites_solution_hydrogens geom
_audit_creation_method SHELXL-2014/6
_audit_update_record
;
2015-05-18 deposited with the CCDC.
2015-07-24 downloaded from the CCDC.
;
_cell_angle_alpha 90
_cell_angle_beta 103.463(4)
_cell_angle_gamma 90
_cell_formula_units_Z 4
_cell_length_a 34.079(12)
_cell_length_b 13.764(5)
_cell_length_c 27.024(10)
_cell_measurement_reflns_used 12419
_cell_measurement_temperature 120(2)
_cell_measurement_theta_max 25.01
_cell_measurement_theta_min 2.85
_cell_volume 12328(8)
_computing_cell_refinement 'Bruker SAINT'
_computing_data_collection 'Bruker APEX2'
_computing_data_reduction 'Bruker SAINT'
_computing_structure_refinement 'SHELXL-2014/6 (Sheldrick, 2014)'
_computing_structure_solution 'SHELXD-2014/6 (Sheldrick, 2014)'
_diffrn_ambient_temperature 120(2)
_diffrn_measured_fraction_theta_full 0.801
_diffrn_measured_fraction_theta_max 0.989
_diffrn_measurement_device_type 'Bruker APEX-II CCD'
_diffrn_measurement_method '\f and \w scans'
_diffrn_radiation_monochromator graphite
_diffrn_radiation_source 'fine-focus sealed tube'
_diffrn_radiation_type MoK\a
_diffrn_radiation_wavelength 0.71073
_diffrn_reflns_av_R_equivalents 0.1044
_diffrn_reflns_av_unetI/netI 0.0805
_diffrn_reflns_laue_measured_fraction_full 0.801
_diffrn_reflns_laue_measured_fraction_max 0.989
_diffrn_reflns_limit_h_max 37
_diffrn_reflns_limit_h_min -36
_diffrn_reflns_limit_k_max 14
_diffrn_reflns_limit_k_min -15
_diffrn_reflns_limit_l_max 29
_diffrn_reflns_limit_l_min -29
_diffrn_reflns_number 45630
_diffrn_reflns_point_group_measured_fraction_full 0.801
_diffrn_reflns_point_group_measured_fraction_max 0.989
_diffrn_reflns_theta_full 25.242
_diffrn_reflns_theta_max 23.412
_diffrn_reflns_theta_min 1.229
_exptl_absorpt_coefficient_mu 0.394
_exptl_absorpt_correction_T_max 0.981
_exptl_absorpt_correction_T_min 0.978
_exptl_absorpt_correction_type empirical
_exptl_crystal_colour black
_exptl_crystal_density_diffrn 1.528
_exptl_crystal_density_method 'not measured'
_exptl_crystal_description block
_exptl_crystal_F_000 5824
_exptl_crystal_size_max 0.250
_exptl_crystal_size_mid 0.050
_exptl_crystal_size_min 0.050
_refine_diff_density_max 1.128
_refine_diff_density_min -1.760
_refine_diff_density_rms 0.188
_refine_ls_extinction_method none
_refine_ls_goodness_of_fit_ref 1.416
_refine_ls_hydrogen_treatment constr
_refine_ls_matrix_type full
_refine_ls_number_parameters 886
_refine_ls_number_reflns 8926
_refine_ls_number_restraints 12
_refine_ls_restrained_S_all 1.416
_refine_ls_R_factor_all 0.1990
_refine_ls_R_factor_gt 0.1447
_refine_ls_shift/su_max 0.000
_refine_ls_shift/su_mean 0.000
_refine_ls_structure_factor_coef Fsqd
_refine_ls_weighting_details 'w=1/[\s^2^(Fo^2^)+(0.1000P)^2^+250.0000P] where P=(Fo^2^+2Fc^2^)/3'
_refine_ls_weighting_scheme calc
_refine_ls_wR_factor_gt 0.3479
_refine_ls_wR_factor_ref 0.3803
_reflns_Friedel_coverage 0.000
_reflns_number_gt 5912
_reflns_number_total 8926
_reflns_threshold_expression 'I > 2\s(I)'
_cod_data_source_file c5sc02224j2.cif
_cod_data_source_block P2C704_0m_a
_cod_depositor_comments 'Adding full bibliography for 1529286--1529292.cif.'
_cod_database_code 1529292
_shelx_space_group_comment
;
The symmetry employed for this shelxl refinement is uniquely defined
by the following loop, which should always be used as a source of
symmetry information in preference to the above space-group names.
They are only intended as comments.
;
_shelx_estimated_absorpt_t_min 0.908
_shelx_estimated_absorpt_t_max 0.981
_shelxl_version_number 2014/6

loop_
_space_group_symop_operation_xyz
'x, y, z'
'-x, y, -z+1/2'
'x+1/2, y+1/2, z'
'-x+1/2, y+1/2, -z+1/2'
'-x, -y, -z'
'x, -y, z-1/2'
'-x+1/2, -y+1/2, -z'
'x+1/2, -y+1/2, z-1/2'

loop_
_atom_site_label
_atom_site_type_symbol
_atom_site_fract_x
_atom_site_fract_y
_atom_site_fract_z
_atom_site_U_iso_or_equiv
_atom_site_adp_type
_atom_site_occupancy
_atom_site_site_symmetry_order
_atom_site_calc_flag
_atom_site_refinement_flags_posn
_atom_site_refinement_flags_adp
P1 P 0.44561(8) 0.42197(19) 0.53010(9) 0.0220(6) Uani 1 1 d . .
P2 P 0.28526(8) 0.2629(2) 0.58006(10) 0.0251(7) Uani 1 1 d . .
Cl1 Cl 0.17538(12) 0.2482(3) 0.61653(17) 0.0729(12) Uani 1 1 d . .
Cl2 Cl 0.13896(12) 0.4370(3) 0.59410(15) 0.0761(13) Uani 1 1 d . .
Cl3 Cl 0.21593(13) 0.4209(3) 0.66417(16) 0.0801(13) Uani 1 1 d . .
O1 O 0.4043(2) 0.2274(5) 0.4961(2) 0.0243(16) Uani 1 1 d . .
O2 O 0.4369(2) 0.4905(5) 0.4871(2) 0.0253(16) Uani 1 1 d . .
O3 O 0.33883(19) 0.1580(5) 0.5168(2) 0.0238(16) Uani 1 1 d . .
O4 O 0.4039(2) 0.4955(5) 0.6112(3) 0.0292(17) Uani 1 1 d . .
O5 O 0.3377(2) 0.4233(5) 0.6337(2) 0.0284(17) Uani 1 1 d . .
O6 O 0.2489(2) 0.3186(6) 0.5548(2) 0.0326(18) Uani 1 1 d . .
C1 C 0.4450(3) 0.2309(7) 0.5002(3) 0.015(2) Uani 1 1 d . .
C2 C 0.4689(3) 0.3140(7) 0.5167(3) 0.017(2) Uani 1 1 d . .
C3 C 0.4447(3) 0.5082(7) 0.6202(4) 0.022(2) Uani 1 1 d . .
C4 C 0.5282(3) 0.5480(7) 0.6481(4) 0.024(2) Uani 1 1 d . .
C5 C 0.3864(3) 0.2838(7) 0.5262(4) 0.021(2) Uani 1 1 d . .
C6 C 0.5283(3) 0.2222(7) 0.5052(3) 0.020(2) Uani 1 1 d . .
C7 C 0.3516(3) 0.2475(7) 0.5368(3) 0.022(2) Uani 1 1 d . .
C8 C 0.4615(3) 0.5611(7) 0.6649(4) 0.028(2) Uani 1 1 d . .
H8 H 0.4447 0.5845 0.6857 0.033 Uiso 1 1 calc R U
C9 C 0.5103(3) 0.4973(7) 0.6037(3) 0.022(2) Uani 1 1 d . .
H9 H 0.5271 0.4754 0.5824 0.027 Uiso 1 1 calc R U
C10 C 0.5101(3) 0.3073(7) 0.5179(3) 0.020(2) Uani 1 1 d . .
H10 H 0.5266 0.3629 0.5278 0.024 Uiso 1 1 calc R U
C11 C 0.4028(3) 0.3711(7) 0.5475(3) 0.020(2) Uani 1 1 d . .
C12 C 0.3863(3) 0.4170(7) 0.5833(4) 0.023(2) Uani 1 1 d . .
C13 C 0.4620(3) 0.1470(8) 0.4849(4) 0.026(2) Uani 1 1 d . .
H13 H 0.4453 0.0930 0.4722 0.031 Uiso 1 1 calc R U
C14 C 0.5018(3) 0.5785(7) 0.6779(4) 0.027(2) Uani 1 1 d . .
H14 H 0.5126 0.6127 0.7086 0.032 Uiso 1 1 calc R U
C15 C 0.5025(3) 0.1428(7) 0.4883(3) 0.020(2) Uani 1 1 d . .
H15 H 0.5138 0.0844 0.4789 0.025 Uiso 1 1 calc R U
C16 C 0.5729(3) 0.2197(7) 0.5071(4) 0.023(2) Uani 1 1 d . .
C17 C 0.3320(3) 0.2991(7) 0.5685(3) 0.023(2) Uani 1 1 d . .
C18 C 0.2841(3) 0.1396(7) 0.5615(4) 0.024(2) Uani 1 1 d . .
C19 C 0.3516(3) 0.3804(8) 0.5945(4) 0.029(3) Uani 1 1 d . .
C20 C 0.4696(3) 0.4774(7) 0.5893(3) 0.021(2) Uani 1 1 d . .
C21 C 0.3101(3) 0.1058(7) 0.5327(4) 0.021(2) Uani 1 1 d . .
C22 C 0.2978(3) 0.2817(8) 0.6468(4) 0.025(2) Uani 1 1 d . .
C23 C 0.5726(3) 0.5743(8) 0.6611(4) 0.028(2) Uani 1 1 d . .
C24 C 0.2477(3) -0.0161(8) 0.5504(4) 0.031(3) Uani 1 1 d . .
Cl4 Cl 0.2849(3) 0.6115(10) 0.6015(4) 0.224(5) Uani 1 1 d . U
C25 C 0.3198(3) 0.3636(8) 0.6641(4) 0.031(3) Uani 1 1 d . .
C26 C 0.2532(3) 0.0776(8) 0.5694(4) 0.029(2) Uani 1 1 d . .
H26 H 0.2352 0.1013 0.5888 0.034 Uiso 1 1 calc R U
C27 C 0.5969(3) 0.2707(8) 0.5552(4) 0.030(2) Uani 1 1 d . .
H27 H 0.5912 0.3405 0.5529 0.045 Uiso 1 1 calc R U
H27A H 0.6258 0.2600 0.5584 0.045 Uiso 1 1 calc R U
H27B H 0.5890 0.2440 0.5852 0.045 Uiso 1 1 calc R U
Cl5 Cl 0.3570(4) 0.6608(10) 0.6793(4) 0.222(5) Uani 1 1 d . U
C28 C 0.2753(3) -0.0483(8) 0.5233(4) 0.034(3) Uani 1 1 d . .
H28 H 0.2732 -0.1132 0.5111 0.041 Uiso 1 1 calc R U
C29 C 0.3055(3) 0.0102(8) 0.5135(4) 0.034(3) Uani 1 1 d . .
H29 H 0.3232 -0.0139 0.4938 0.040 Uiso 1 1 calc R U
C30 C 0.2858(3) 0.2579(9) 0.7316(4) 0.033(3) Uani 1 1 d . .
C31 C 0.5990(3) 0.4947(9) 0.6449(4) 0.039(3) Uani 1 1 d . .
H31 H 0.6275 0.5126 0.6563 0.059 Uiso 1 1 calc R U
H31A H 0.5919 0.4883 0.6078 0.059 Uiso 1 1 calc R U
H31B H 0.5943 0.4327 0.6604 0.059 Uiso 1 1 calc R U
C32 C 0.3250(3) 0.3961(9) 0.7145(4) 0.032(3) Uani 1 1 d . .
H32 H 0.3402 0.4529 0.7262 0.039 Uiso 1 1 calc R U
C33 C 0.3072(3) 0.3424(8) 0.7463(4) 0.035(3) Uani 1 1 d . .
H33 H 0.3097 0.3647 0.7801 0.042 Uiso 1 1 calc R U
Cl6 Cl 0.3286(4) 0.7883(9) 0.5942(4) 0.229(5) Uani 1 1 d . .
C34 C 0.5891(3) 0.5920(9) 0.7183(4) 0.036(3) Uani 1 1 d . .
H34 H 0.5753 0.6479 0.7290 0.054 Uiso 1 1 calc R U
H34A H 0.6181 0.6050 0.7250 0.054 Uiso 1 1 calc R U
H34B H 0.5844 0.5343 0.7373 0.054 Uiso 1 1 calc R U
C35 C 0.2816(3) 0.2284(9) 0.6818(4) 0.030(3) Uani 1 1 d . .
H35 H 0.2673 0.1702 0.6707 0.037 Uiso 1 1 calc R U
C36 C 0.5893(3) 0.1145(8) 0.5080(5) 0.036(3) Uani 1 1 d . .
H36 H 0.5825 0.0786 0.5362 0.054 Uiso 1 1 calc R U
H36A H 0.6187 0.1164 0.5127 0.054 Uiso 1 1 calc R U
H36B H 0.5772 0.0821 0.4758 0.054 Uiso 1 1 calc R U
C37 C 0.5817(4) 0.0916(10) 0.6729(5) 0.046(3) Uani 1 1 d . .
C38 C 0.5811(4) 0.2727(9) 0.4598(4) 0.039(3) Uani 1 1 d . .
H38 H 0.5657 0.2412 0.4288 0.058 Uiso 1 1 calc R U
H38A H 0.6100 0.2694 0.4606 0.058 Uiso 1 1 calc R U
H38B H 0.5728 0.3408 0.4602 0.058 Uiso 1 1 calc R U
C39 C 0.2115(3) -0.0759(9) 0.5560(4) 0.039(3) Uani 1 1 d . .
C40 C 0.6030(4) 0.0194(9) 0.7076(4) 0.041(3) Uani 1 1 d . .
C41 C 0.5767(4) 0.6691(9) 0.6322(5) 0.044(3) Uani 1 1 d . .
H41 H 0.5594 0.7193 0.6416 0.066 Uiso 1 1 calc R U
H41A H 0.5685 0.6573 0.5955 0.066 Uiso 1 1 calc R U
H41B H 0.6048 0.6910 0.6411 0.066 Uiso 1 1 calc R U
C42 C 0.2664(4) 0.2003(10) 0.7694(4) 0.046(3) Uani 1 1 d . .
C43 C 0.5806(5) 0.1855(11) 0.6885(6) 0.058(4) Uani 1 1 d . .
C44 C 0.5800(4) -0.0682(9) 0.6987(6) 0.053(4) Uani 1 1 d . .
C45 C 0.6220(4) 0.0441(12) 0.7569(5) 0.056(4) Uani 1 1 d . .
C46 C 0.5463(4) 0.0440(16) 0.6419(5) 0.066(5) Uani 1 1 d . .
C47 C 0.5447(4) -0.0512(13) 0.6574(6) 0.060(4) Uani 1 1 d . .
C48 C 0.2009(5) -0.0572(11) 0.6073(6) 0.070(5) Uani 1 1 d . .
H48 H 0.2248 -0.0673 0.6350 0.104 Uiso 1 1 calc R U
H48A H 0.1795 -0.1021 0.6114 0.104 Uiso 1 1 calc R U
H48B H 0.1914 0.0099 0.6084 0.104 Uiso 1 1 calc R U
C49 C 0.5076(6) -0.0980(17) 0.6553(8) 0.089(7) Uani 1 1 d . .
C50 C 0.5268(6) -0.050(3) 0.8714(8) 0.112(10) Uani 1 1 d . U
C51 C 0.6205(4) 0.1474(13) 0.7726(6) 0.059(4) Uani 1 1 d . .
C52 C 0.5423(7) 0.2397(14) 0.6720(9) 0.083(6) Uani 1 1 d . .
C53 C 0.2331(4) 0.2636(13) 0.7810(5) 0.068(5) Uani 1 1 d . .
H53 H 0.2127 0.2761 0.7495 0.101 Uiso 1 1 calc R U
H53A H 0.2445 0.3254 0.7957 0.101 Uiso 1 1 calc R U
H53B H 0.2205 0.2300 0.8053 0.101 Uiso 1 1 calc R U
C54 C 0.6002(5) 0.2136(11) 0.7388(8) 0.069(5) Uani 1 1 d . .
C55 C 0.2999(4) 0.1788(11) 0.8179(5) 0.059(4) Uani 1 1 d . .
H55 H 0.3132 0.2397 0.8313 0.088 Uiso 1 1 calc R U
H55A H 0.3199 0.1346 0.8093 0.088 Uiso 1 1 calc R U
H55B H 0.2879 0.1486 0.8437 0.088 Uiso 1 1 calc R U
C56 C 0.6187(4) -0.0184(15) 0.7988(6) 0.072(5) Uani 1 1 d . .
C57 C 0.1843(4) 0.3705(11) 0.6097(5) 0.056(4) Uani 1 1 d . .
H57 H 0.1980 0.3777 0.5810 0.067 Uiso 1 1 calc R U
C58 C 0.5765(5) -0.1271(11) 0.7388(9) 0.075(5) Uani 1 1 d . .
C59 C 0.5661(6) -0.069(2) 0.8599(9) 0.114(10) Uani 1 1 d . U
C60 C 0.2483(5) 0.1047(12) 0.7468(5) 0.070(5) Uani 1 1 d . .
H60 H 0.2353 0.0721 0.7710 0.105 Uiso 1 1 calc R U
H60A H 0.2696 0.0630 0.7398 0.105 Uiso 1 1 calc R U
H60B H 0.2282 0.1174 0.7151 0.105 Uiso 1 1 calc R U
C61 C 0.5682(6) -0.1300(17) 0.8194(10) 0.096(7) Uani 1 1 d . .
C62 C 0.5383(6) -0.1702(11) 0.7366(11) 0.084(6) Uani 1 1 d . .
C63 C 0.5254(6) 0.048(3) 0.8866(6) 0.117(10) Uani 1 1 d . U
C64 C 0.5018(9) 0.3231(12) 0.7230(12) 0.120(12) Uani 1 1 d . .
C65 C 0.2197(5) -0.1829(10) 0.5540(7) 0.080(6) Uani 1 1 d . .
H65 H 0.2459 -0.1979 0.5765 0.120 Uiso 1 1 calc R U
H65A H 0.2199 -0.2014 0.5190 0.120 Uiso 1 1 calc R U
H65B H 0.1985 -0.2192 0.5650 0.120 Uiso 1 1 calc R U
C66 C 0.5079(7) 0.199(2) 0.6398(9) 0.102(9) Uani 1 1 d . .
C67 C 0.5381(7) 0.2996(13) 0.7127(12) 0.105(9) Uani 1 1 d . .
C68 C 0.4691(8) 0.2996(18) 0.6856(13) 0.123(13) Uani 1 1 d . .
C69 C 0.5110(6) 0.103(3) 0.6244(5) 0.105(9) Uani 1 1 d . .
C70 C 0.5051(7) -0.1598(13) 0.6988(12) 0.097(8) Uani 1 1 d . .
C71 C 0.5331(6) -0.1703(12) 0.7875(12) 0.106(8) Uani 1 1 d . .
C72 C 0.5962(5) -0.0998(14) 0.7889(8) 0.079(6) Uani 1 1 d . .
C73 C 0.4368(11) 0.193(3) 0.6307(11) 0.150(18) Uani 1 1 d . .
C74 C 0.5730(8) 0.2874(12) 0.7534(12) 0.107(9) Uani 1 1 d . .
C75 C 0.4722(7) 0.240(2) 0.6451(10) 0.115(10) Uani 1 1 d . .
C76 C 0.6151(4) 0.050(2) 0.8401(5) 0.103(9) Uani 1 1 d . .
C77 C 0.6150(6) 0.149(2) 0.8242(6) 0.099(8) Uani 1 1 d . .
C78 C 0.1761(5) -0.0448(16) 0.5162(7) 0.100(7) Uani 1 1 d . .
H78 H 0.1516 -0.0736 0.5229 0.150 Uiso 1 1 calc R U
H78A H 0.1794 -0.0664 0.4828 0.150 Uiso 1 1 calc R U
H78B H 0.1740 0.0262 0.5164 0.150 Uiso 1 1 calc R U
C79 C 0.5882(6) 0.022(3) 0.8713(6) 0.131(11) Uani 1 1 d . .
C80 C 0.4367(6) 0.099(3) 0.6148(6) 0.127(13) Uani 1 1 d . .
C81 C 0.4105(8) 0.222(3) 0.6627(10) 0.133(14) Uani 1 1 d . .
C82 C 0.4302(8) 0.2854(18) 0.6978(14) 0.119(11) Uani 1 1 d . .
C83 C 0.3363(10) 0.668(2) 0.6138(13) 0.186(14) Uani 1 1 d . U
H83 H 0.3537 0.6331 0.5944 0.223 Uiso 1 1 calc R U

loop_
_atom_site_aniso_label
_atom_site_aniso_U_11
_atom_site_aniso_U_22
_atom_site_aniso_U_33
_atom_site_aniso_U_23
_atom_site_aniso_U_13
_atom_site_aniso_U_12
P1 0.0274(15) 0.0198(14) 0.0214(13) 0.0006(11) 0.0111(11) -0.0017(12)
P2 0.0244(15) 0.0305(16) 0.0226(14) -0.0005(12) 0.0099(11) -0.0007(13)
Cl1 0.056(2) 0.067(3) 0.098(3) 0.003(2) 0.025(2) -0.005(2)
Cl2 0.061(2) 0.101(3) 0.060(2) -0.021(2) 0.0016(18) 0.031(2)
Cl3 0.069(3) 0.085(3) 0.075(3) -0.028(2) -0.006(2) 0.019(2)
O1 0.029(4) 0.030(4) 0.017(3) -0.007(3) 0.010(3) -0.002(3)
O2 0.035(4) 0.020(4) 0.024(4) -0.001(3) 0.012(3) -0.005(3)
O3 0.022(4) 0.028(4) 0.023(4) -0.004(3) 0.008(3) -0.007(3)
O4 0.033(5) 0.023(4) 0.035(4) -0.009(3) 0.016(3) -0.006(3)
O5 0.038(4) 0.028(4) 0.026(4) -0.004(3) 0.022(3) 0.000(3)
O6 0.029(4) 0.046(5) 0.023(4) -0.003(3) 0.007(3) 0.006(4)
C1 0.015(5) 0.019(5) 0.012(4) -0.001(4) 0.004(4) 0.001(4)
C2 0.017(5) 0.017(5) 0.015(5) 0.004(4) 0.003(4) 0.002(4)
C3 0.030(6) 0.019(5) 0.021(5) 0.002(4) 0.012(4) 0.005(5)
C4 0.032(6) 0.020(5) 0.022(5) 0.005(4) 0.010(5) 0.000(5)
C5 0.020(6) 0.021(5) 0.024(5) -0.002(4) 0.010(4) -0.003(4)
C6 0.029(6) 0.014(5) 0.020(5) -0.001(4) 0.011(4) -0.001(4)
C7 0.022(6) 0.025(6) 0.018(5) -0.004(4) 0.006(4) -0.002(5)
C8 0.042(7) 0.015(5) 0.029(6) -0.007(4) 0.016(5) -0.004(5)
C9 0.034(7) 0.015(5) 0.021(5) 0.000(4) 0.013(5) 0.006(5)
C10 0.031(6) 0.014(5) 0.016(5) 0.002(4) 0.006(4) -0.006(4)
C11 0.024(6) 0.020(5) 0.017(5) 0.003(4) 0.007(4) -0.002(4)
C12 0.027(6) 0.024(6) 0.023(5) 0.005(5) 0.014(4) -0.001(5)
C13 0.029(6) 0.028(6) 0.021(5) -0.008(5) 0.006(4) -0.007(5)
C14 0.041(7) 0.016(5) 0.027(5) 0.001(4) 0.017(5) 0.002(5)
C15 0.028(6) 0.015(5) 0.018(5) -0.001(4) 0.004(4) 0.002(4)
C16 0.024(6) 0.019(5) 0.028(5) -0.002(4) 0.009(4) -0.001(4)
C17 0.029(6) 0.022(6) 0.015(5) 0.000(4) -0.003(4) -0.004(5)
C18 0.028(6) 0.016(5) 0.026(5) 0.001(4) 0.003(5) -0.002(5)
C19 0.036(7) 0.029(6) 0.025(5) -0.001(5) 0.010(5) 0.009(5)
C20 0.034(6) 0.013(5) 0.017(5) 0.004(4) 0.010(4) 0.003(5)
C21 0.017(5) 0.023(6) 0.025(5) 0.002(4) 0.010(4) 0.002(4)
C22 0.023(6) 0.031(6) 0.023(5) -0.004(5) 0.011(4) -0.003(5)
C23 0.042(7) 0.026(6) 0.020(5) -0.001(4) 0.013(5) 0.004(5)
C24 0.031(6) 0.034(7) 0.028(6) 0.004(5) 0.008(5) -0.007(5)
Cl4 0.206(10) 0.257(13) 0.199(10) 0.007(9) 0.027(8) 0.005(9)
C25 0.021(6) 0.035(7) 0.038(6) -0.001(5) 0.013(5) 0.003(5)
C26 0.022(6) 0.039(7) 0.026(5) 0.004(5) 0.009(4) -0.004(5)
C27 0.031(6) 0.033(6) 0.027(6) 0.000(5) 0.008(5) 0.001(5)
Cl5 0.244(11) 0.266(13) 0.147(8) 0.009(8) 0.028(7) 0.034(10)
C28 0.032(7) 0.025(6) 0.047(7) 0.002(5) 0.010(5) 0.003(5)
C29 0.034(7) 0.035(7) 0.034(6) -0.004(5) 0.014(5) -0.002(5)
C30 0.029(6) 0.052(8) 0.023(6) 0.000(5) 0.014(5) -0.008(6)
C31 0.034(7) 0.046(7) 0.043(7) -0.022(6) 0.019(5) -0.004(6)
C32 0.031(6) 0.040(7) 0.030(6) -0.007(5) 0.013(5) -0.004(5)
C33 0.045(7) 0.043(7) 0.019(5) -0.013(5) 0.013(5) -0.006(6)
Cl6 0.271(13) 0.216(11) 0.200(10) 0.046(9) 0.059(9) -0.013(10)
C34 0.038(7) 0.045(7) 0.024(6) -0.012(5) 0.006(5) 0.007(6)
C35 0.025(6) 0.042(7) 0.026(6) 0.002(5) 0.010(5) -0.013(5)
C36 0.030(7) 0.026(6) 0.051(7) -0.005(5) 0.008(5) 0.004(5)
C37 0.046(8) 0.063(9) 0.037(7) 0.005(6) 0.028(6) 0.004(7)
C38 0.040(7) 0.049(8) 0.034(6) 0.009(6) 0.024(5) 0.000(6)
C39 0.032(7) 0.041(7) 0.044(7) 0.002(6) 0.009(5) -0.007(6)
C40 0.038(7) 0.049(8) 0.040(7) -0.002(6) 0.018(6) 0.006(6)
C41 0.047(8) 0.045(8) 0.042(7) 0.003(6) 0.013(6) -0.017(6)
C42 0.046(8) 0.073(10) 0.026(6) 0.003(6) 0.021(6) -0.024(7)
C43 0.065(10) 0.054(10) 0.074(10) 0.025(8) 0.051(9) 0.008(8)
C44 0.047(9) 0.034(8) 0.090(11) -0.026(8) 0.038(8) 0.005(7)
C45 0.043(8) 0.086(11) 0.042(8) 0.009(8) 0.017(6) -0.002(8)
C46 0.035(8) 0.145(18) 0.021(6) -0.010(8) 0.014(6) 0.014(10)
C47 0.045(9) 0.081(12) 0.061(9) -0.048(9) 0.028(8) -0.006(8)
C48 0.074(11) 0.066(10) 0.088(11) -0.010(9) 0.057(9) -0.031(9)
C49 0.066(13) 0.107(16) 0.101(14) -0.092(14) 0.032(11) -0.027(12)
C50 0.050(12) 0.24(3) 0.047(11) 0.098(15) 0.015(10) 0.032(17)
C51 0.037(8) 0.093(13) 0.055(9) -0.031(9) 0.026(7) -0.033(8)
C52 0.104(16) 0.065(12) 0.111(15) 0.056(11) 0.087(14) 0.033(12)
C53 0.049(9) 0.116(14) 0.048(8) 0.008(9) 0.031(7) -0.002(9)
C54 0.073(11) 0.044(9) 0.111(15) -0.010(10) 0.063(11) -0.025(8)
C55 0.085(11) 0.061(9) 0.037(7) 0.005(7) 0.028(7) -0.016(8)
C56 0.019(7) 0.124(16) 0.069(11) 0.035(11) 0.004(7) -0.004(9)
C57 0.049(8) 0.062(9) 0.057(8) -0.011(7) 0.013(7) -0.004(7)
C58 0.051(10) 0.040(9) 0.146(18) 0.010(11) 0.047(12) 0.013(8)
C59 0.055(12) 0.20(3) 0.084(14) 0.113(18) 0.014(11) 0.034(15)
C60 0.104(12) 0.074(11) 0.035(7) 0.009(7) 0.023(8) -0.043(10)
C61 0.074(14) 0.104(16) 0.115(17) 0.093(14) 0.035(13) 0.047(12)
C62 0.078(15) 0.029(9) 0.16(2) 0.011(11) 0.056(15) 0.014(9)
C63 0.048(13) 0.29(3) 0.014(7) 0.013(14) 0.009(7) -0.006(18)
C64 0.13(2) 0.020(8) 0.26(4) 0.044(14) 0.14(2) 0.023(12)
C65 0.102(13) 0.037(8) 0.127(15) -0.010(9) 0.080(12) -0.022(8)
C66 0.089(17) 0.15(2) 0.085(15) 0.099(16) 0.051(13) 0.049(17)
C67 0.091(15) 0.039(10) 0.21(3) 0.063(14) 0.095(19) 0.016(11)
C68 0.12(2) 0.079(16) 0.22(3) 0.12(2) 0.14(2) 0.082(17)
C69 0.065(14) 0.24(3) 0.022(8) 0.032(12) 0.025(8) 0.028(17)
C70 0.086(15) 0.036(10) 0.18(2) -0.077(13) 0.061(17) -0.025(10)
C71 0.065(13) 0.037(10) 0.22(3) 0.074(13) 0.038(16) 0.026(9)
C72 0.036(9) 0.088(13) 0.120(16) 0.069(12) 0.033(10) 0.029(9)
C73 0.12(3) 0.26(5) 0.08(2) 0.13(3) 0.048(19) 0.10(3)
C74 0.118(18) 0.039(10) 0.21(3) -0.067(13) 0.130(19) -0.054(11)
C75 0.073(15) 0.17(2) 0.122(18) 0.127(18) 0.059(14) 0.077(17)
C76 0.024(8) 0.25(3) 0.027(8) 0.008(13) -0.004(6) -0.024(13)
C77 0.067(12) 0.18(2) 0.042(10) -0.042(13) 0.003(9) -0.073(15)
C78 0.047(10) 0.141(18) 0.096(13) 0.045(13) -0.017(9) -0.056(11)
C79 0.050(12) 0.30(4) 0.033(9) 0.048(15) -0.014(9) -0.027(19)
C80 0.038(12) 0.33(5) 0.016(8) 0.049(16) 0.004(7) 0.00(2)
C81 0.100(19) 0.22(3) 0.103(18) 0.14(2) 0.075(16) 0.12(2)
C82 0.11(2) 0.094(18) 0.19(3) 0.106(19) 0.10(2) 0.077(15)
C83 0.20(3) 0.14(3) 0.19(3) 0.07(2) -0.03(2) -0.04(2)

loop_
_atom_type_symbol
_atom_type_description
_atom_type_scat_dispersion_real
_atom_type_scat_dispersion_imag
_atom_type_scat_source
C C 0.0033 0.0016 'International Tables Vol C Tables 4.2.6.8 and 6.1.1.4'
H H 0.0000 0.0000 'International Tables Vol C Tables 4.2.6.8 and 6.1.1.4'
O O 0.0106 0.0060 'International Tables Vol C Tables 4.2.6.8 and 6.1.1.4'
P P 0.1023 0.0942 'International Tables Vol C Tables 4.2.6.8 and 6.1.1.4'
Cl Cl 0.1484 0.1585 'International Tables Vol C Tables 4.2.6.8 and 6.1.1.4'

loop_
_geom_angle_atom_site_label_1
_geom_angle_atom_site_label_2
_geom_angle_atom_site_label_3
_geom_angle
_geom_angle_site_symmetry_1
_geom_angle_site_symmetry_3
O2 P1 C2 113.3(4) . .
O2 P1 C11 115.8(4) . .
C2 P1 C11 99.1(5) . .
O2 P1 C20 113.4(4) . .
C2 P1 C20 114.2(4) . .
C11 P1 C20 99.5(4) . .
O6 P2 C17 117.7(5) . .
O6 P2 C18 113.9(5) . .
C17 P2 C18 100.5(5) . .
O6 P2 C22 111.8(4) . .
C17 P2 C22 97.1(4) . .
C18 P2 C22 114.5(5) . .
C1 O1 C5 121.1(7) . .
C21 O3 C7 122.1(7) . .
C3 O4 C12 119.6(7) . .
C19 O5 C25 118.1(8) . .
O1 C1 C13 115.3(8) . .
O1 C1 C2 123.6(8) . .
C13 C1 C2 121.1(8) . .
C10 C2 C1 117.0(8) . .
C10 C2 P1 123.3(7) . .
C1 C2 P1 119.6(7) . .
O4 C3 C20 126.3(9) . .
O4 C3 C8 114.4(8) . .
C20 C3 C8 119.2(10) . .
C9 C4 C14 115.6(9) . .
C9 C4 C23 122.0(9) . .
C14 C4 C23 122.3(9) . .
O1 C5 C7 116.4(8) . .
O1 C5 C11 123.0(8) . .
C7 C5 C11 120.6(9) . .
C10 C6 C15 116.8(9) . .
C10 C6 C16 120.5(9) . .
C15 C6 C16 122.6(8) . .
O3 C7 C5 116.8(8) . .
O3 C7 C17 123.1(9) . .
C5 C7 C17 120.1(9) . .
C14 C8 C3 120.0(9) . .
C14 C8 H8 120.0 . .
C3 C8 H8 120.0 . .
C20 C9 C4 123.4(9) . .
C20 C9 H9 118.3 . .
C4 C9 H9 118.3 . .
C2 C10 C6 123.1(9) . .
C2 C10 H10 118.5 . .
C6 C10 H10 118.5 . .
C12 C11 C5 119.7(9) . .
C12 C11 P1 119.9(8) . .
C5 C11 P1 120.5(7) . .
O4 C12 C11 123.4(9) . .
O4 C12 C19 116.8(8) . .
C11 C12 C19 119.7(9) . .
C15 C13 C1 119.8(9) . .
C15 C13 H13 120.1 . .
C1 C13 H13 120.1 . .
C8 C14 C4 122.8(10) . .
C8 C14 H14 118.6 . .
C4 C14 H14 118.6 . .
C13 C15 C6 122.2(9) . .
C13 C15 H15 118.9 . .
C6 C15 H15 118.9 . .
C6 C16 C27 110.7(8) . .
C6 C16 C36 112.3(8) . .
C27 C16 C36 107.0(8) . .
C6 C16 C38 109.6(8) . .
C27 C16 C38 108.6(9) . .
C36 C16 C38 108.5(9) . .
C7 C17 C19 118.2(9) . .
C7 C17 P2 123.0(7) . .
C19 C17 P2 118.7(8) . .
C21 C18 C26 118.7(9) . .
C21 C18 P2 120.5(8) . .
C26 C18 P2 120.3(8) . .
C12 C19 O5 118.2(9) . .
C12 C19 C17 120.9(9) . .
O5 C19 C17 120.8(9) . .
C9 C20 C3 119.0(9) . .
C9 C20 P1 124.0(7) . .
C3 C20 P1 116.8(8) . .
O3 C21 C18 126.8(9) . .
O3 C21 C29 113.6(8) . .
C18 C21 C29 119.3(9) . .
C25 C22 C35 117.9(9) . .
C25 C22 P2 116.8(8) . .
C35 C22 P2 124.5(8) . .
C4 C23 C34 112.5(8) . .
C4 C23 C31 112.4(9) . .
C34 C23 C31 107.2(9) . .
C4 C23 C41 106.7(9) . .
C34 C23 C41 108.7(9) . .
C31 C23 C41 109.2(9) . .
C26 C24 C28 116.3(10) . .
C26 C24 C39 120.6(10) . .
C28 C24 C39 122.9(10) . .
C22 C25 O5 124.0(9) . .
C22 C25 C32 121.8(10) . .
O5 C25 C32 114.2(9) . .
C24 C26 C18 123.1(10) . .
C24 C26 H26 118.5 . .
C18 C26 H26 118.5 . .
C16 C27 H27 109.5 . .
C16 C27 H27A 109.5 . .
H27 C27 H27A 109.5 . .
C16 C27 H27B 109.5 . .
H27 C27 H27B 109.5 . .
H27A C27 H27B 109.5 . .
C29 C28 C24 122.8(11) . .
C29 C28 H28 118.6 . .
C24 C28 H28 118.6 . .
C28 C29 C21 119.7(10) . .
C28 C29 H29 120.1 . .
C21 C29 H29 120.1 . .
C35 C30 C33 117.1(10) . .
C35 C30 C42 121.9(10) . .
C33 C30 C42 121.0(10) . .
C23 C31 H31 109.5 . .
C23 C31 H31A 109.5 . .
H31 C31 H31A 109.5 . .
C23 C31 H31B 109.5 . .
H31 C31 H31B 109.5 . .
H31A C31 H31B 109.5 . .
C33 C32 C25 117.4(10) . .
C33 C32 H32 121.3 . .
C25 C32 H32 121.3 . .
C32 C33 C30 123.5(10) . .
C32 C33 H33 118.2 . .
C30 C33 H33 118.2 . .
C23 C34 H34 109.5 . .
C23 C34 H34A 109.5 . .
H34 C34 H34A 109.5 . .
C23 C34 H34B 109.5 . .
H34 C34 H34B 109.5 . .
H34A C34 H34B 109.5 . .
C30 C35 C22 122.3(10) . .
C30 C35 H35 118.9 . .
C22 C35 H35 118.9 . .
C16 C36 H36 109.5 . .
C16 C36 H36A 109.5 . .
H36 C36 H36A 109.5 . .
C16 C36 H36B 109.5 . .
H36 C36 H36B 109.5 . .
H36A C36 H36B 109.5 . .
C43 C37 C40 119.9(13) . .
C43 C37 C46 121.7(14) . .
C40 C37 C46 106.8(13) . .
C16 C38 H38 109.5 . .
C16 C38 H38A 109.5 . .
H38 C38 H38A 109.5 . .
C16 C38 H38B 109.5 . .
H38 C38 H38B 109.5 . .
H38A C38 H38B 109.5 . .
C78 C39 C65 112.5(14) . .
C78 C39 C24 108.2(10) . .
C65 C39 C24 111.5(11) . .
C78 C39 C48 106.5(13) . .
C65 C39 C48 106.4(11) . .
C24 C39 C48 111.6(10) . .
C45 C40 C44 119.1(13) . .
C45 C40 C37 120.7(13) . .
C44 C40 C37 107.4(12) . .
C23 C41 H41 109.5 . .
C23 C41 H41A 109.5 . .
H41 C41 H41A 109.5 . .
C23 C41 H41B 109.5 . .
H41 C41 H41B 109.5 . .
H41A C41 H41B 109.5 . .
C60 C42 C53 108.9(12) . .
C60 C42 C55 109.0(12) . .
C53 C42 C55 111.9(11) . .
C60 C42 C30 111.8(10) . .
C53 C42 C30 107.2(11) . .
C55 C42 C30 108.1(10) . .
C37 C43 C54 120.9(14) . .
C37 C43 C52 118.2(17) . .
C54 C43 C52 109.8(16) . .
C58 C44 C40 120.6(15) . .
C58 C44 C47 119.2(14) . .
C40 C44 C47 108.5(13) . .
C40 C45 C56 120.2(15) . .
C40 C45 C51 118.0(13) . .
C56 C45 C51 109.4(14) . .
C47 C46 C69 123.0(18) . .
C47 C46 C37 109.8(13) . .
C69 C46 C37 117(2) . .
C46 C47 C49 121.3(18) . .
C46 C47 C44 107.5(13) . .
C49 C47 C44 122.0(19) . .
C39 C48 H48 109.5 . .
C39 C48 H48A 109.5 . .
H48 C48 H48A 109.5 . .
C39 C48 H48B 109.5 . .
H48 C48 H48B 109.5 . .
H48A C48 H48B 109.5 . .
C50 C49 C47 116(2) 2_656 .
C50 C49 C70 119(2) 2_656 .
C47 C49 C70 116.9(19) . .
C49 C50 C63 122(2) 2_656 .
C49 C50 C59 120(3) 2_656 .
C63 C50 C59 109(3) . .
C54 C51 C77 118.7(18) . .
C54 C51 C45 119.7(13) . .
C77 C51 C45 107.8(17) . .
C66 C52 C67 120(2) . .
C66 C52 C43 122.5(19) . .
C67 C52 C43 108(2) . .
C42 C53 H53 109.5 . .
C42 C53 H53A 109.5 . .
H53 C53 H53A 109.5 . .
C42 C53 H53B 109.5 . .
H53 C53 H53B 109.5 . .
H53A C53 H53B 109.5 . .
C51 C54 C43 120.8(14) . .
C51 C54 C74 121.9(19) . .
C43 C54 C74 104.8(19) . .
C42 C55 H55 109.5 . .
C42 C55 H55A 109.5 . .
H55 C55 H55A 109.5 . .
C42 C55 H55B 109.5 . .
H55 C55 H55B 109.5 . .
H55A C55 H55B 109.5 . .
C72 C56 C45 119.0(16) . .
C72 C56 C76 122.1(16) . .
C45 C56 C76 104.3(17) . .
Cl1 C57 Cl3 112.6(8) . .
Cl1 C57 Cl2 111.5(8) . .
Cl3 C57 Cl2 109.2(8) . .
Cl1 C57 H57 107.8 . .
Cl3 C57 H57 107.8 . .
Cl2 C57 H57 107.8 . .
C44 C58 C72 119.1(15) . .
C44 C58 C62 117(2) . .
C72 C58 C62 112.1(19) . .
C61 C59 C79 124(2) . .
C61 C59 C50 119(3) . .
C79 C59 C50 104(3) . .
C42 C60 H60 109.5 . .
C42 C60 H60A 109.5 . .
H60 C60 H60A 109.5 . .
C42 C60 H60B 109.5 . .
H60 C60 H60B 109.5 . .
H60A C60 H60B 109.5 . .
C59 C61 C71 122(2) . .
C59 C61 C72 116(2) . .
C71 C61 C72 110(2) . .
C70 C62 C58 126(2) . .
C70 C62 C71 118(2) . .
C58 C62 C71 106(2) . .
C50 C63 C69 122(2) . 2_656
C50 C63 C80 111(2) . 2_656
C69 C63 C80 118(3) 2_656 2_656
C68 C64 C67 115(3) . .
C68 C64 C64 119(3) . 2_656
C67 C64 C64 119(4) . 2_656
C39 C65 H65 109.5 . .
C39 C65 H65A 109.5 . .
H65 C65 H65A 109.5 . .
C39 C65 H65B 109.5 . .
H65 C65 H65B 109.5 . .
H65A C65 H65B 109.5 . .
C75 C66 C52 114(3) . .
C75 C66 C69 123(3) . .
C52 C66 C69 116.8(19) . .
C64 C67 C52 124(3) . .
C64 C67 C74 120(3) . .
C52 C67 C74 108.4(18) . .
C64 C68 C75 122(2) . .
C64 C68 C82 120(3) . .
C75 C68 C82 110(3) . .
C66 C69 C63 116(2) . 2_656
C66 C69 C46 123(2) . .
C63 C69 C46 113(3) 2_656 .
C62 C70 C71 116(3) . 2_656
C62 C70 C49 118.4(18) . .
C71 C70 C49 119(3) 2_656 .
C61 C71 C62 108(2) . .
C61 C71 C70 119(3) . 2_656
C62 C71 C70 125(2) . 2_656
C56 C72 C58 122.1(15) . .
C56 C72 C61 123(2) . .
C58 C72 C61 103.8(19) . .
C75 C73 C80 119(3) . .
C75 C73 C81 110(4) . .
C80 C73 C81 120(4) . .
C82 C74 C67 121(2) 2_656 .
C82 C74 C54 116(3) 2_656 .
C67 C74 C54 109(2) . .
C73 C75 C66 122(4) . .
C73 C75 C68 107(2) . .
C66 C75 C68 123(3) . .
C77 C76 C79 118(3) . .
C77 C76 C56 111.8(15) . .
C79 C76 C56 117(2) . .
C76 C77 C81 124(2) . 2_656
C76 C77 C51 106.7(19) . .
C81 C77 C51 118(2) 2_656 .
C39 C78 H78 109.5 . .
C39 C78 H78A 109.5 . .
H78 C78 H78A 109.5 . .
C39 C78 H78B 109.5 . .
H78 C78 H78B 109.5 . .
H78A C78 H78B 109.5 . .
C76 C79 C59 118(3) . .
C76 C79 C80 117(3) . 2_656
C59 C79 C80 112(2) . 2_656
C73 C80 C79 124(3) . 2_656
C73 C80 C63 121(3) . 2_656
C79 C80 C63 103(3) 2_656 2_656
C82 C81 C77 121(2) . 2_656
C82 C81 C73 109(3) . .
C77 C81 C73 117(4) 2_656 .
C81 C82 C74 124(3) . 2_656
C81 C82 C68 105(3) . .
C74 C82 C68 120(3) 2_656 .
Cl6 C83 Cl5 111(2) . .
Cl6 C83 Cl4 105.7(18) . .
Cl5 C83 Cl4 107.4(19) . .
Cl6 C83 H83 110.9 . .
Cl5 C83 H83 110.9 . .
Cl4 C83 H83 110.9 . .

loop_
_geom_bond_atom_site_label_1
_geom_bond_atom_site_label_2
_geom_bond_distance
_geom_bond_site_symmetry_2
P1 O2 1.472(7) .
P1 C2 1.761(9) .
P1 C11 1.776(10) .
P1 C20 1.789(10) .
P2 O6 1.480(8) .
P2 C17 1.765(11) .
P2 C18 1.767(10) .
P2 C22 1.773(10) .
Cl1 C57 1.728(15) .
Cl2 C57 1.759(14) .
Cl3 C57 1.753(14) .
O1 C1 1.366(11) .
O1 C5 1.367(11) .
O3 C21 1.364(11) .
O3 C7 1.376(12) .
O4 C3 1.366(12) .
O4 C12 1.373(12) .
O5 C19 1.389(12) .
O5 C25 1.398(12) .
C1 C13 1.396(14) .
C1 C2 1.414(13) .
C2 C10 1.401(13) .
C3 C20 1.391(13) .
C3 C8 1.411(14) .
C4 C9 1.399(14) .
C4 C14 1.406(14) .
C4 C23 1.516(15) .
C5 C7 1.379(13) .
C5 C11 1.392(14) .
C6 C10 1.404(14) .
C6 C15 1.409(14) .
C6 C16 1.509(14) .
C7 C17 1.395(14) .
C8 C14 1.355(15) .
C8 H8 0.9500 .
C9 C20 1.376(14) .
C9 H9 0.9500 .
C10 H10 0.9500 .
C11 C12 1.380(13) .
C12 C19 1.384(14) .
C13 C15 1.366(14) .
C13 H13 0.9500 .
C14 H14 0.9500 .
C15 H15 0.9500 .
C16 C27 1.537(14) .
C16 C36 1.551(14) .
C16 C38 1.552(14) .
C17 C19 1.404(15) .
C18 C21 1.386(14) .
C18 C26 1.412(14) .
C21 C29 1.410(15) .
C22 C25 1.373(15) .
C22 C35 1.408(14) .
C23 C34 1.535(14) .
C23 C31 1.544(15) .
C23 C41 1.544(15) .
C24 C26 1.385(16) .
C24 C28 1.390(15) .
C24 C39 1.520(15) .
Cl4 C83 1.87(3) .
C25 C32 1.406(15) .
C26 H26 0.9500 .
C27 H27 0.9800 .
C27 H27A 0.9800 .
C27 H27B 0.9800 .
Cl5 C83 1.75(3) .
C28 C29 1.381(15) .
C28 H28 0.9500 .
C29 H29 0.9500 .
C30 C35 1.381(15) .
C30 C33 1.382(16) .
C30 C42 1.557(15) .
C31 H31 0.9800 .
C31 H31A 0.9800 .
C31 H31B 0.9800 .
C32 C33 1.376(15) .
C32 H32 0.9500 .
C33 H33 0.9500 .
Cl6 C83 1.75(3) .
C34 H34 0.9800 .
C34 H34A 0.9800 .
C34 H34B 0.9800 .
C35 H35 0.9500 .
C36 H36 0.9800 .
C36 H36A 0.9800 .
C36 H36B 0.9800 .
C37 C43 1.36(2) .
C37 C40 1.441(18) .
C37 C46 1.45(2) .
C38 H38 0.9800 .
C38 H38A 0.9800 .
C38 H38B 0.9800 .
C39 C78 1.480(19) .
C39 C65 1.502(19) .
C39 C48 1.536(18) .
C40 C45 1.382(18) .
C40 C44 1.428(18) .
C41 H41 0.9800 .
C41 H41A 0.9800 .
C41 H41B 0.9800 .
C42 C60 1.520(19) .
C42 C53 1.52(2) .
C42 C55 1.553(18) .
C43 C54 1.42(2) .
C43 C52 1.48(2) .
C44 C58 1.38(2) .
C44 C47 1.46(2) .
C45 C56 1.45(2) .
C45 C51 1.49(2) .
C46 C47 1.38(2) .
C46 C69 1.43(3) .
C47 C49 1.41(2) .
C48 H48 0.9800 .
C48 H48A 0.9800 .
C48 H48B 0.9800 .
C49 C50 1.40(3) 2_656
C49 C70 1.47(3) .
C50 C49 1.40(3) 2_656
C50 C63 1.41(3) .
C50 C59 1.47(3) .
C51 C54 1.36(2) .
C51 C77 1.45(2) .
C52 C66 1.40(3) .
C52 C67 1.41(3) .
C53 H53 0.9800 .
C53 H53A 0.9800 .
C53 H53B 0.9800 .
C54 C74 1.49(2) .
C55 H55 0.9800 .
C55 H55A 0.9800 .
C55 H55B 0.9800 .
C56 C72 1.35(3) .
C56 C76 1.48(3) .
C57 H57 1.0000 .
C58 C72 1.42(3) .
C58 C62 1.42(2) .
C59 C61 1.39(3) .
C59 C79 1.46(4) .
C60 H60 0.9800 .
C60 H60A 0.9800 .
C60 H60B 0.9800 .
C61 C71 1.41(3) .
C61 C72 1.46(2) .
C62 C70 1.34(3) .
C62 C71 1.43(3) .
C63 C69 1.42(3) 2_656
C63 C80 1.48(4) 2_656
C64 C68 1.36(4) .
C64 C67 1.37(3) .
C64 C64 1.49(6) 2_656
C65 H65 0.9800 .
C65 H65A 0.9800 .
C65 H65B 0.9800 .
C66 C75 1.38(3) .
C66 C69 1.40(3) .
C67 C74 1.43(3) .
C68 C75 1.39(4) .
C68 C82 1.45(3) .
C69 C63 1.42(3) 2_656
C70 C71 1.44(3) 2_656
C71 C70 1.44(3) 2_656
C73 C75 1.34(4) .
C73 C80 1.36(4) .
C73 C81 1.44(4) .
C74 C82 1.35(4) 2_656
C76 C77 1.43(3) .
C76 C79 1.43(3) .
C77 C81 1.43(4) 2_656
C78 H78 0.9800 .
C78 H78A 0.9800 .
C78 H78B 0.9800 .
C79 C80 1.46(4) 2_656
C80 C79 1.46(4) 2_656
C80 C63 1.48(4) 2_656
C81 C82 1.35(4) .
C81 C77 1.43(4) 2_656
C82 C74 1.35(4) 2_656
C83 H83 1.0000 .

loop_
_geom_torsion_atom_site_label_1
_geom_torsion_atom_site_label_2
_geom_torsion_atom_site_label_3
_geom_torsion_atom_site_label_4
_geom_torsion
_geom_torsion_site_symmetry_1
_geom_torsion_site_symmetry_4
C5 O1 C1 C13 154.4(8) . .
C5 O1 C1 C2 -28.0(12) . .
O1 C1 C2 C10 -178.7(8) . .
C13 C1 C2 C10 -1.2(13) . .
O1 C1 C2 P1 -3.2(12) . .
C13 C1 C2 P1 174.3(7) . .
O2 P1 C2 C10 79.5(8) . .
C11 P1 C2 C10 -157.2(8) . .
C20 P1 C2 C10 -52.4(9) . .
O2 P1 C2 C1 -95.7(8) . .
C11 P1 C2 C1 27.6(8) . .
C20 P1 C2 C1 132.4(7) . .
C12 O4 C3 C20 28.6(14) . .
C12 O4 C3 C8 -153.7(9) . .
C1 O1 C5 C7 -151.4(9) . .
C1 O1 C5 C11 25.4(13) . .
C21 O3 C7 C5 166.4(9) . .
C21 O3 C7 C17 -10.7(14) . .
O1 C5 C7 O3 0.9(13) . .
C11 C5 C7 O3 -176.0(8) . .
O1 C5 C7 C17 178.0(8) . .
C11 C5 C7 C17 1.1(15) . .
O4 C3 C8 C14 -180.0(9) . .
C20 C3 C8 C14 -2.1(14) . .
C14 C4 C9 C20 -0.1(14) . .
C23 C4 C9 C20 -176.0(9) . .
C1 C2 C10 C6 -2.0(13) . .
P1 C2 C10 C6 -177.3(7) . .
C15 C6 C10 C2 3.0(13) . .
C16 C6 C10 C2 179.8(8) . .
O1 C5 C11 C12 -170.5(9) . .
C7 C5 C11 C12 6.2(14) . .
O1 C5 C11 P1 7.8(13) . .
C7 C5 C11 P1 -175.5(8) . .
O2 P1 C11 C12 -90.3(9) . .
C2 P1 C11 C12 148.3(8) . .
C20 P1 C11 C12 31.7(9) . .
O2 P1 C11 C5 91.4(9) . .
C2 P1 C11 C5 -30.1(9) . .
C20 P1 C11 C5 -146.7(8) . .
C3 O4 C12 C11 -26.3(13) . .
C3 O4 C12 C19 149.9(9) . .
C5 C11 C12 O4 170.7(9) . .
P1 C11 C12 O4 -7.7(14) . .
C5 C11 C12 C19 -5.5(15) . .
P1 C11 C12 C19 176.2(8) . .
O1 C1 C13 C15 -179.0(8) . .
C2 C1 C13 C15 3.3(14) . .
C3 C8 C14 C4 1.6(15) . .
C9 C4 C14 C8 -0.5(14) . .
C23 C4 C14 C8 175.4(9) . .
C1 C13 C15 C6 -2.3(14) . .
C10 C6 C15 C13 -0.8(13) . .
C16 C6 C15 C13 -177.5(9) . .
C10 C6 C16 C27 43.0(12) . .
C15 C6 C16 C27 -140.4(9) . .
C10 C6 C16 C36 162.5(9) . .
C15 C6 C16 C36 -20.9(13) . .
C10 C6 C16 C38 -76.8(11) . .
C15 C6 C16 C38 99.8(11) . .
O3 C7 C17 C19 168.2(9) . .
C5 C7 C17 C19 -8.8(14) . .
O3 C7 C17 P2 -8.3(14) . .
C5 C7 C17 P2 174.8(7) . .
O6 P2 C17 C7 -105.2(9) . .
C18 P2 C17 C7 19.0(9) . .
C22 P2 C17 C7 135.6(9) . .
O6 P2 C17 C19 78.4(9) . .
C18 P2 C17 C19 -157.4(8) . .
C22 P2 C17 C19 -40.8(9) . .
O6 P2 C18 C21 111.1(8) . .
C17 P2 C18 C21 -15.7(9) . .
C22 P2 C18 C21 -118.5(8) . .
O6 P2 C18 C26 -59.9(9) . .
C17 P2 C18 C26 173.3(8) . .
C22 P2 C18 C26 70.5(9) . .
O4 C12 C19 O5 -1.7(14) . .
C11 C12 C19 O5 174.7(9) . .
O4 C12 C19 C17 -178.8(9) . .
C11 C12 C19 C17 -2.4(15) . .
C25 O5 C19 C12 -144.5(10) . .
C25 O5 C19 C17 32.6(13) . .
C7 C17 C19 C12 9.5(15) . .
P2 C17 C19 C12 -173.9(8) . .
C7 C17 C19 O5 -167.5(9) . .
P2 C17 C19 O5 9.1(13) . .
C4 C9 C20 C3 -0.5(14) . .
C4 C9 C20 P1 174.4(8) . .
O4 C3 C20 C9 179.2(9) . .
C8 C3 C20 C9 1.6(14) . .
O4 C3 C20 P1 3.9(13) . .
C8 C3 C20 P1 -173.7(7) . .
O2 P1 C20 C9 -80.7(9) . .
C2 P1 C20 C9 51.1(9) . .
C11 P1 C20 C9 155.7(8) . .
O2 P1 C20 C3 94.3(8) . .
C2 P1 C20 C3 -133.9(7) . .
C11 P1 C20 C3 -29.3(8) . .
C7 O3 C21 C18 14.4(15) . .
C7 O3 C21 C29 -170.8(9) . .
C26 C18 C21 O3 172.8(9) . .
P2 C18 C21 O3 1.7(14) . .
C26 C18 C21 C29 -1.7(15) . .
P2 C18 C21 C29 -172.8(8) . .
O6 P2 C22 C25 -82.8(9) . .
C17 P2 C22 C25 40.8(9) . .
C18 P2 C22 C25 145.8(8) . .
O6 P2 C22 C35 86.4(10) . .
C17 P2 C22 C35 -150.0(10) . .
C18 P2 C22 C35 -45.0(11) . .
C9 C4 C23 C34 -157.4(9) . .
C14 C4 C23 C34 27.0(13) . .
C9 C4 C23 C31 -36.2(13) . .
C14 C4 C23 C31 148.2(10) . .
C9 C4 C23 C41 83.5(11) . .
C14 C4 C23 C41 -92.1(11) . .
C35 C22 C25 O5 179.9(10) . .
P2 C22 C25 O5 -10.1(14) . .
C35 C22 C25 C32 -2.3(16) . .
P2 C22 C25 C32 167.6(8) . .
C19 O5 C25 C22 -32.5(14) . .
C19 O5 C25 C32 149.6(9) . .
C28 C24 C26 C18 1.5(16) . .
C39 C24 C26 C18 -174.2(10) . .
C21 C18 C26 C24 0.8(15) . .
P2 C18 C26 C24 172.0(8) . .
C26 C24 C28 C29 -3.0(16) . .
C39 C24 C28 C29 172.6(11) . .
C24 C28 C29 C21 2.2(17) . .
O3 C21 C29 C28 -175.0(9) . .
C18 C21 C29 C28 0.3(16) . .
C22 C25 C32 C33 0.2(16) . .
O5 C25 C32 C33 178.1(10) . .
C25 C32 C33 C30 2.0(17) . .
C35 C30 C33 C32 -1.7(18) . .
C42 C30 C33 C32 179.8(11) . .
C33 C30 C35 C22 -0.6(17) . .
C42 C30 C35 C22 177.8(11) . .
C25 C22 C35 C30 2.6(16) . .
P2 C22 C35 C30 -166.5(9) . .
C26 C24 C39 C78 80.0(15) . .
C28 C24 C39 C78 -95.4(16) . .
C26 C24 C39 C65 -155.7(12) . .
C28 C24 C39 C65 28.9(16) . .
C26 C24 C39 C48 -36.9(16) . .
C28 C24 C39 C48 147.7(12) . .
C43 C37 C40 C45 0.8(18) . .
C46 C37 C40 C45 -143.0(12) . .
C43 C37 C40 C44 141.7(12) . .
C46 C37 C40 C44 -2.1(13) . .
C35 C30 C42 C60 7.5(18) . .
C33 C30 C42 C60 -174.1(12) . .
C35 C30 C42 C53 -111.7(13) . .
C33 C30 C42 C53 66.6(14) . .
C35 C30 C42 C55 127.5(12) . .
C33 C30 C42 C55 -54.1(16) . .
C40 C37 C43 C54 0.1(19) . .
C46 C37 C43 C54 138.4(14) . .
C40 C37 C43 C52 -140.1(13) . .
C46 C37 C43 C52 -1.7(18) . .
C45 C40 C44 C58 0.5(18) . .
C37 C40 C44 C58 -141.2(12) . .
C45 C40 C44 C47 143.2(12) . .
C37 C40 C44 C47 1.5(13) . .
C44 C40 C45 C56 0(2) . .
C37 C40 C45 C56 136.8(14) . .
C44 C40 C45 C51 -137.9(12) . .
C37 C40 C45 C51 -1.3(18) . .
C43 C37 C46 C47 -141.1(13) . .
C40 C37 C46 C47 1.9(14) . .
C43 C37 C46 C69 5.8(18) . .
C40 C37 C46 C69 148.7(12) . .
C69 C46 C47 C49 2(2) . .
C37 C46 C47 C49 146.4(13) . .
C69 C46 C47 C44 -145.5(14) . .
C37 C46 C47 C44 -1.0(14) . .
C58 C44 C47 C46 142.9(13) . .
C40 C44 C47 C46 -0.3(14) . .
C58 C44 C47 C49 -4.2(19) . .
C40 C44 C47 C49 -147.4(13) . .
C46 C47 C49 C50 11(2) . 2_656
C44 C47 C49 C50 153.9(14) . 2_656
C46 C47 C49 C70 -138.4(17) . .
C44 C47 C49 C70 4(2) . .
C40 C45 C51 C54 1.1(18) . .
C56 C45 C51 C54 -141.2(13) . .
C40 C45 C51 C77 140.8(13) . .
C56 C45 C51 C77 -1.5(16) . .
C37 C43 C52 C66 -2(2) . .
C54 C43 C52 C66 -146.2(15) . .
C37 C43 C52 C67 142.9(14) . .
C54 C43 C52 C67 -1.4(17) . .
C77 C51 C54 C43 -135.7(15) . .
C45 C51 C54 C43 0(2) . .
C77 C51 C54 C74 0(2) . .
C45 C51 C54 C74 136.0(15) . .
C37 C43 C54 C51 0(2) . .
C52 C43 C54 C51 142.8(14) . .
C37 C43 C54 C74 -142.9(13) . .
C52 C43 C54 C74 0.2(16) . .
C40 C45 C56 C72 -1(2) . .
C51 C45 C56 C72 140.1(16) . .
C40 C45 C56 C76 -141.4(13) . .
C51 C45 C56 C76 0.0(15) . .
C40 C44 C58 C72 0(2) . .
C47 C44 C58 C72 -139.1(14) . .
C40 C44 C58 C62 140.4(15) . .
C47 C44 C58 C62 2(2) . .
C49 C50 C59 C61 5(3) 2_656 .
C63 C50 C59 C61 -142(2) . .
C49 C50 C59 C79 150.1(19) 2_656 .
C63 C50 C59 C79 2(2) . .
C79 C59 C61 C71 -134(2) . .
C50 C59 C61 C71 3(3) . .
C79 C59 C61 C72 3(3) . .
C50 C59 C61 C72 140.3(18) . .
C44 C58 C62 C70 1(3) . .
C72 C58 C62 C70 144(2) . .
C44 C58 C62 C71 -143.1(16) . .
C72 C58 C62 C71 0.3(19) . .
C49 C50 C63 C69 0(3) 2_656 2_656
C59 C50 C63 C69 147.1(16) . 2_656
C49 C50 C63 C80 -146.3(17) 2_656 2_656
C59 C50 C63 C80 1(2) . 2_656
C67 C52 C66 C75 13(2) . .
C43 C52 C66 C75 154.1(14) . .
C67 C52 C66 C69 -139.5(18) . .
C43 C52 C66 C69 1(2) . .
C68 C64 C67 C52 -12(3) . .
C64 C64 C67 C52 138(2) 2_656 .
C68 C64 C67 C74 -158(2) . .
C64 C64 C67 C74 -8(2) 2_656 .
C66 C52 C67 C64 -1(3) . .
C43 C52 C67 C64 -147.1(18) . .
C66 C52 C67 C74 148.0(17) . .
C43 C52 C67 C74 2.0(19) . .
C67 C64 C68 C75 12(3) . .
C64 C64 C68 C75 -137.9(18) 2_656 .
C67 C64 C68 C82 156.6(17) . .
C64 C64 C68 C82 7(3) 2_656 .
C75 C66 C69 C63 1(3) . 2_656
C52 C66 C69 C63 151.5(16) . 2_656
C75 C66 C69 C46 -147.1(18) . .
C52 C66 C69 C46 3(3) . .
C47 C46 C69 C66 136(2) . .
C37 C46 C69 C66 -7(2) . .
C47 C46 C69 C63 -13(2) . 2_656
C37 C46 C69 C63 -155.6(13) . 2_656
C58 C62 C70 C71 -152.8(17) . 2_656
C71 C62 C70 C71 -13(2) . 2_656
C58 C62 C70 C49 0(3) . .
C71 C62 C70 C49 139.7(17) . .
C50 C49 C70 C62 -150.6(18) 2_656 .
C47 C49 C70 C62 -2(2) . .
C50 C49 C70 C71 1(2) 2_656 2_656
C47 C49 C70 C71 149.6(15) . 2_656
C59 C61 C71 C62 141.6(19) . .
C72 C61 C71 C62 2(2) . .
C59 C61 C71 C70 -9(3) . 2_656
C72 C61 C71 C70 -148.5(16) . 2_656
C70 C62 C71 C61 -148.7(17) . .
C58 C62 C71 C61 -1.4(19) . .
C70 C62 C71 C70 0(2) . 2_656
C58 C62 C71 C70 147.2(17) . 2_656
C45 C56 C72 C58 1(2) . .
C76 C56 C72 C58 134.3(18) . .
C45 C56 C72 C61 -136.1(17) . .
C76 C56 C72 C61 -3(2) . .
C44 C58 C72 C56 -1(2) . .
C62 C58 C72 C56 -143.3(16) . .
C44 C58 C72 C61 143.6(14) . .
C62 C58 C72 C61 0.9(19) . .
C59 C61 C72 C56 0(2) . .
C71 C61 C72 C56 142.1(18) . .
C59 C61 C72 C58 -144.1(17) . .
C71 C61 C72 C58 -2(2) . .
C64 C67 C74 C82 9(3) . 2_656
C52 C67 C74 C82 -141.4(18) . 2_656
C64 C67 C74 C54 148.6(16) . .
C52 C67 C74 C54 -2(2) . .
C51 C54 C74 C82 1(2) . 2_656
C43 C54 C74 C82 142.7(17) . 2_656
C51 C54 C74 C67 -141.0(18) . .
C43 C54 C74 C67 1.1(18) . .
C80 C73 C75 C66 6(3) . .
C81 C73 C75 C66 149(2) . .
C80 C73 C75 C68 -144(2) . .
C81 C73 C75 C68 0(2) . .
C52 C66 C75 C73 -158(2) . .
C69 C66 C75 C73 -7(3) . .
C52 C66 C75 C68 -13(3) . .
C69 C66 C75 C68 138(3) . .
C64 C68 C75 C73 150(2) . .
C82 C68 C75 C73 2(2) . .
C64 C68 C75 C66 1(3) . .
C82 C68 C75 C66 -147(2) . .
C72 C56 C76 C77 -137.0(17) . .
C45 C56 C76 C77 1.6(17) . .
C72 C56 C76 C79 4(3) . .
C45 C56 C76 C79 142.4(17) . .
C79 C76 C77 C81 -1(3) . 2_656
C56 C76 C77 C81 139.5(17) . 2_656
C79 C76 C77 C51 -142.6(15) . .
C56 C76 C77 C51 -2.6(19) . .
C54 C51 C77 C76 142.7(17) . .
C45 C51 C77 C76 2.4(18) . .
C54 C51 C77 C81 -2(2) . 2_656
C45 C51 C77 C81 -142.3(16) . 2_656
C77 C76 C79 C59 137(2) . .
C56 C76 C79 C59 -1(3) . .
C77 C76 C79 C80 -1(2) . 2_656
C56 C76 C79 C80 -139(2) . 2_656
C61 C59 C79 C76 -2(3) . .
C50 C59 C79 C76 -144.8(19) . .
C61 C59 C79 C80 138(2) . 2_656
C50 C59 C79 C80 -5(2) . 2_656
C75 C73 C80 C79 138(2) . 2_656
C81 C73 C80 C79 -1(4) . 2_656
C75 C73 C80 C63 0(4) . 2_656
C81 C73 C80 C63 -139(2) . 2_656
C75 C73 C81 C82 -2(3) . .
C80 C73 C81 C82 141(3) . .
C75 C73 C81 C77 -143(2) . 2_656
C80 C73 C81 C77 0(4) . 2_656
C77 C81 C82 C74 -2(4) 2_656 2_656
C73 C81 C82 C74 -141(2) . 2_656
C77 C81 C82 C68 142.6(18) 2_656 .
C73 C81 C82 C68 3(3) . .
C64 C68 C82 C81 -152(2) . .
C75 C68 C82 C81 -3(3) . .
C64 C68 C82 C74 -6(3) . 2_656
C75 C68 C82 C74 143(2) . 2_656
